data_4106396
loop_
_publ_author_name
'Wenliang Huang'
'Saeed I. Khan'
'Paula L. Diaconescu'

_publ_section_title
;
 Scandium Arene Inverted-Sandwich Complexes Supported by a Ferrocene
 Diamide Ligand
;
_journal_name_full 'Journal of the American Chemical Society'
_journal_page_first 10410
_journal_page_last 10413
_journal_paper_doi 10.1021/ja204304f
_journal_volume 133
_journal_year 2011
_chemical_formula_moiety 'C60 H86 Fe2 N4 Sc2 Si4'
_chemical_formula_sum 'C60 H86 Fe2 N4 Sc2 Si4'
_chemical_formula_weight 1177.31
_chemical_name_systematic
; 
 ? 
;
_space_group_IT_number 2
_symmetry_cell_setting triclinic
_symmetry_space_group_name_Hall '-P 1'
_symmetry_space_group_name_H-M 'P -1'
_atom_sites_solution_hydrogens geom
_atom_sites_solution_primary direct
_atom_sites_solution_secondary difmap
_audit_creation_method SHELXL-97
_cell_angle_alpha 77.809(2)
_cell_angle_beta 89.552(2)
_cell_angle_gamma 62.914(2)
_cell_formula_units_Z 2
_cell_length_a 12.059(2)
_cell_length_b 12.249(2)
_cell_length_c 24.195(4)
_cell_measurement_reflns_used 9455
_cell_measurement_temperature 100(2)
_cell_measurement_theta_max 30.01
_cell_measurement_theta_min 3.76
_cell_volume 3094.1(9)
_computing_cell_refinement 'Bruker SAINT'
_computing_data_collection 'Bruker APEX2'
_computing_data_reduction 'Bruker SAINT'
_computing_molecular_graphics 'Bruker SHELXTL'
_computing_publication_material 'Bruker SHELXTL'
_computing_structure_refinement 'SHELXL-97 (Sheldrick, 2008)'
_computing_structure_solution 'SHELXS-97 (Sheldrick, 2008)'
_diffrn_ambient_temperature 100(2)
_diffrn_measured_fraction_theta_full 0.989
_diffrn_measured_fraction_theta_max 0.939
_diffrn_measurement_device_type 'Bruker APEX-II CCD'
_diffrn_measurement_method '\f and \w scans'
_diffrn_radiation_monochromator graphite
_diffrn_radiation_source 'fine-focus sealed tube'
_diffrn_radiation_type MoK\a
_diffrn_radiation_wavelength 0.71073
_diffrn_reflns_av_R_equivalents 0.0231
_diffrn_reflns_av_sigmaI/netI 0.0433
_diffrn_reflns_limit_h_max 16
_diffrn_reflns_limit_h_min -16
_diffrn_reflns_limit_k_max 17
_diffrn_reflns_limit_k_min -17
_diffrn_reflns_limit_l_max 33
_diffrn_reflns_limit_l_min -33
_diffrn_reflns_number 30791
_diffrn_reflns_theta_full 25.00
_diffrn_reflns_theta_max 30.07
_diffrn_reflns_theta_min 3.74
_exptl_absorpt_coefficient_mu 0.786
_exptl_absorpt_correction_T_max 0.9470
_exptl_absorpt_correction_T_min 0.9116
_exptl_absorpt_correction_type multi-scan
_exptl_absorpt_process_details 'Sadabs (bruker)'
_exptl_crystal_colour yellow
_exptl_crystal_density_diffrn 1.264
_exptl_crystal_description block
_exptl_crystal_F_000 1248
_exptl_crystal_size_max 0.12
_exptl_crystal_size_mid 0.11
_exptl_crystal_size_min 0.07
_refine_diff_density_max 4.503
_refine_diff_density_min -0.895
_refine_diff_density_rms 0.098
_refine_ls_extinction_method none
_refine_ls_goodness_of_fit_ref 1.037
_refine_ls_hydrogen_treatment constr
_refine_ls_matrix_type full
_refine_ls_number_parameters 912
_refine_ls_number_reflns 17031
_refine_ls_number_restraints 2106
_refine_ls_restrained_S_all 1.009
_refine_ls_R_factor_all 0.0859
_refine_ls_R_factor_gt 0.0649
_refine_ls_shift/su_max 0.001
_refine_ls_shift/su_mean 0.000
_refine_ls_structure_factor_coef Fsqd
_refine_ls_weighting_details 'calc w=1/[\s^2^(Fo^2^)+(0.1005P)^2^+4.7811P] where P=(Fo^2^+2Fc^2^)/3'
_refine_ls_weighting_scheme calc
_refine_ls_wR_factor_gt 0.1767
_refine_ls_wR_factor_ref 0.1938
_reflns_number_gt 12834
_reflns_number_total 17031
_reflns_threshold_expression >2sigma(I)
_cod_data_source_file ja204304f_si_002_5.cif
_cod_data_source_block 4-CCPh
_cod_original_cell_volume 3094.2(9)
_cod_database_code 4106396

loop_
_symmetry_equiv_pos_as_xyz
'x, y, z'
'-x, -y, -z'

loop_
_atom_site_label
_atom_site_type_symbol
_atom_site_fract_x
_atom_site_fract_y
_atom_site_fract_z
_atom_site_U_iso_or_equiv
_atom_site_adp_type
_atom_site_occupancy
_atom_site_symmetry_multiplicity
_atom_site_calc_flag
_atom_site_refinement_flags
_atom_site_disorder_assembly
_atom_site_disorder_group
Fe2 Fe 1.14410(9) 0.70321(9) 0.87050(4) 0.0290(2) Uani 0.5511(12) 1 d PU A 1
Sc2 Sc 1.0318(2) 0.5596(2) 0.93445(7) 0.0230(3) Uani 0.5511(12) 1 d PU . 1
Si3 Si 0.7124(2) 0.79470(18) 0.88189(8) 0.0406(4) Uani 0.5511(12) 1 d PDU A 1
Si4 Si 1.22601(15) 0.28806(15) 0.87950(6) 0.0249(3) Uani 0.5511(12) 1 d PU A 1
N3 N 0.8796(5) 0.7144(5) 0.8880(3) 0.0430(12) Uani 0.5511(12) 1 d PU A 1
N4 N 1.1744(4) 0.4283(4) 0.89986(19) 0.0263(8) Uani 0.5511(12) 1 d PU A 1
C31 C 0.9356(10) 0.4368(9) 0.9699(4) 0.0187(3) Uani 0.5511(12) 1 d PU . 1
C32 C 0.8780(4) 0.3808(5) 0.9619(2) 0.0212(8) Uani 0.5511(12) 1 d PU A 1
C34 C 0.6780(3) 0.3778(3) 0.9446(2) 0.0346(11) Uani 0.5511(12) 1 d PGU A 1
H34 H 0.6344 0.4660 0.9421 0.042 Uiso 0.5511(12) 1 calc PR A 1
C35 C 0.6118(3) 0.3121(4) 0.9392(2) 0.0458(14) Uani 0.5511(12) 1 d PGU A 1
H35 H 0.5230 0.3554 0.9329 0.055 Uiso 0.5511(12) 1 calc PR A 1
C36 C 0.6755(4) 0.1831(4) 0.9429(2) 0.0495(16) Uani 0.5511(12) 1 d PGU A 1
H36 H 0.6303 0.1382 0.9392 0.059 Uiso 0.5511(12) 1 calc PR A 1
C37 C 0.8055(4) 0.1197(3) 0.9520(2) 0.0396(12) Uani 0.5511(12) 1 d PGU A 1
H37 H 0.8491 0.0315 0.9546 0.048 Uiso 0.5511(12) 1 calc PR A 1
C38 C 0.8717(3) 0.1854(4) 0.9575(2) 0.0316(10) Uani 0.5511(12) 1 d PGU A 1
H38 H 0.9605 0.1421 0.9637 0.038 Uiso 0.5511(12) 1 calc PR A 1
C33 C 0.8079(3) 0.3144(3) 0.9538(2) 0.0207(2) Uani 0.5511(12) 1 d PGU A 1
C39 C 1.2348(5) 0.5048(5) 0.8857(2) 0.0278(9) Uani 0.5511(12) 1 d PU A 1
C40 C 1.2811(5) 0.5472(5) 0.9271(2) 0.0272(9) Uani 0.5511(12) 1 d PU A 1
H40 H 1.2780 0.5248 0.9691 0.033 Uiso 0.5511(12) 1 calc PR A 1
C41 C 1.3298(6) 0.6272(6) 0.8988(2) 0.0326(10) Uani 0.5511(12) 1 d PU A 1
H41 H 1.3689 0.6686 0.9174 0.039 Uiso 0.5511(12) 1 calc PR A 1
C42 C 1.3157(6) 0.6360(6) 0.8394(3) 0.0370(11) Uani 0.5511(12) 1 d PU A 1
H42 H 1.3431 0.6849 0.8089 0.044 Uiso 0.5511(12) 1 calc PR A 1
C43 C 1.2544(6) 0.5643(6) 0.8308(2) 0.0334(10) Uani 0.5511(12) 1 d PU A 1
H43 H 1.2314 0.5545 0.7932 0.040 Uiso 0.5511(12) 1 calc PR A 1
C44 C 0.9881(7) 0.8108(6) 0.8142(3) 0.0430(12) Uani 0.5511(12) 1 d PU A 1
H44 H 0.9694 0.7900 0.7787 0.052 Uiso 0.5511(12) 1 calc PR A 1
C45 C 0.9470(6) 0.7818(6) 0.8687(3) 0.0363(11) Uani 0.5511(12) 1 d PU A 1
C46 C 0.9967(6) 0.8282(6) 0.9068(3) 0.0354(10) Uani 0.5511(12) 1 d PU A 1
H46 H 0.9874 0.8189 0.9484 0.043 Uiso 0.5511(12) 1 calc PR A 1
C47 C 1.0622(6) 0.8897(6) 0.8753(3) 0.0399(12) Uani 0.5511(12) 1 d PU A 1
H47 H 1.1042 0.9329 0.8906 0.048 Uiso 0.5511(12) 1 calc PR A 1
C48 C 1.0540(7) 0.8798(6) 0.8184(3) 0.0450(13) Uani 0.5511(12) 1 d PU A 1
H48 H 1.0902 0.9149 0.7864 0.054 Uiso 0.5511(12) 1 calc PR A 1
C49 C 1.3937(6) 0.2289(7) 0.8650(3) 0.0408(14) Uani 0.5511(12) 1 d PU A 1
H49A H 1.4010 0.2897 0.8335 0.061 Uiso 0.5511(12) 1 calc PR A 1
H49B H 1.4238 0.1475 0.8547 0.061 Uiso 0.5511(12) 1 calc PR A 1
H49C H 1.4443 0.2186 0.8990 0.061 Uiso 0.5511(12) 1 calc PR A 1
C50 C 1.2177(6) 0.1670(5) 0.9401(2) 0.0307(11) Uani 0.5511(12) 1 d PU A 1
H50A H 1.1307 0.1954 0.9487 0.046 Uiso 0.5511(12) 1 calc PR A 1
H50B H 1.2693 0.1568 0.9738 0.046 Uiso 0.5511(12) 1 calc PR A 1
H50C H 1.2488 0.0862 0.9293 0.046 Uiso 0.5511(12) 1 calc PR A 1
C51 C 1.1314(7) 0.2963(8) 0.8146(3) 0.0337(14) Uani 0.5511(12) 1 d PU A 1
C52 C 1.1154(7) 0.4101(7) 0.7657(3) 0.0426(14) Uani 0.5511(12) 1 d PU A 1
H52A H 1.0758 0.4880 0.7791 0.064 Uiso 0.5511(12) 1 calc PR A 1
H52B H 1.0627 0.4167 0.7332 0.064 Uiso 0.5511(12) 1 calc PR A 1
H52C H 1.1977 0.3968 0.7539 0.064 Uiso 0.5511(12) 1 calc PR A 1
C53 C 1.1928(7) 0.1779(7) 0.7936(3) 0.0436(14) Uani 0.5511(12) 1 d PU A 1
H53A H 1.2777 0.1616 0.7850 0.065 Uiso 0.5511(12) 1 calc PR A 1
H53B H 1.1440 0.1873 0.7591 0.065 Uiso 0.5511(12) 1 calc PR A 1
H53C H 1.1968 0.1071 0.8230 0.065 Uiso 0.5511(12) 1 calc PR A 1
C54 C 0.9990(6) 0.3210(8) 0.8289(3) 0.0433(14) Uani 0.5511(12) 1 d PU A 1
H54A H 0.9593 0.3982 0.8430 0.065 Uiso 0.5511(12) 1 calc PR A 1
H54B H 1.0041 0.2497 0.8583 0.065 Uiso 0.5511(12) 1 calc PR A 1
H54C H 0.9493 0.3308 0.7947 0.065 Uiso 0.5511(12) 1 calc PR A 1
C55 C 0.6487(6) 0.7240(6) 0.9406(3) 0.0376(13) Uani 0.5511(12) 1 d PDU A 1
H55A H 0.6744 0.6361 0.9398 0.056 Uiso 0.5511(12) 1 calc PR A 1
H55B H 0.5571 0.7715 0.9361 0.056 Uiso 0.5511(12) 1 calc PR A 1
H55C H 0.6808 0.7271 0.9770 0.056 Uiso 0.5511(12) 1 calc PR A 1
C56 C 0.6561(7) 0.9587(6) 0.8882(4) 0.0507(17) Uani 0.5511(12) 1 d PDU A 1
H56A H 0.6868 1.0024 0.8583 0.076 Uiso 0.5511(12) 1 calc PR A 1
H56B H 0.6873 0.9586 0.9255 0.076 Uiso 0.5511(12) 1 calc PR A 1
H56C H 0.5644 1.0021 0.8841 0.076 Uiso 0.5511(12) 1 calc PR A 1
C57 C 0.6491(8) 0.7925(9) 0.8117(4) 0.0510(19) Uani 0.5511(12) 1 d PDU A 1
C58 C 0.5057(8) 0.8300(10) 0.8147(5) 0.080(3) Uani 0.5511(12) 1 d PDU A 1
H58A H 0.4613 0.9147 0.8218 0.119 Uiso 0.5511(12) 1 calc PR A 1
H58B H 0.4965 0.7694 0.8455 0.119 Uiso 0.5511(12) 1 calc PR A 1
H58C H 0.4703 0.8293 0.7785 0.119 Uiso 0.5511(12) 1 calc PR A 1
C59 C 0.6570(12) 0.8924(10) 0.7631(4) 0.078(2) Uani 0.5511(12) 1 d PDU A 1
H59A H 0.6111 0.9759 0.7713 0.117 Uiso 0.5511(12) 1 calc PR A 1
H59B H 0.6199 0.8921 0.7273 0.117 Uiso 0.5511(12) 1 calc PR A 1
H59C H 0.7449 0.8725 0.7600 0.117 Uiso 0.5511(12) 1 calc PR A 1
C60 C 0.7186(11) 0.6572(10) 0.8031(5) 0.089(3) Uani 0.5511(12) 1 d PDU A 1
H60A H 0.7109 0.5987 0.8356 0.134 Uiso 0.5511(12) 1 calc PR A 1
H60B H 0.8072 0.6340 0.8000 0.134 Uiso 0.5511(12) 1 calc PR A 1
H60C H 0.6817 0.6527 0.7682 0.134 Uiso 0.5511(12) 1 calc PR A 1
Fe2A Fe 0.78184(9) 0.32606(9) 0.94517(5) 0.0207(2) Uani 0.4489(12) 1 d PU A 2
Sc2A Sc 0.92407(19) 0.45713(16) 0.95574(6) 0.0187(3) Uani 0.4489(12) 1 d PU . 2
Si3A Si 0.66881(17) 0.75683(17) 0.88339(8) 0.0234(4) Uani 0.4489(12) 1 d PDU A 2
Si4A Si 1.18483(18) 0.24930(19) 0.89166(9) 0.0272(4) Uani 0.4489(12) 1 d PU A 2
N3A N 0.7519(5) 0.6014(5) 0.9181(2) 0.0239(10) Uani 0.4489(12) 1 d PU A 2
N4A N 1.0423(5) 0.3140(5) 0.9204(2) 0.0243(10) Uani 0.4489(12) 1 d PU A 2
C31A C 1.0375(16) 0.5707(16) 0.9444(6) 0.0230(3) Uani 0.4489(12) 1 d PU . 2
C32A C 1.0743(6) 0.6383(6) 0.9144(3) 0.0245(11) Uani 0.4489(12) 1 d PU A 2
C34A C 1.0523(4) 0.8455(5) 0.8638(2) 0.0348(13) Uani 0.4489(12) 1 d PGU A 2
H34A H 0.9708 0.8852 0.8755 0.042 Uiso 0.4489(12) 1 calc PR A 2
C35A C 1.1011(5) 0.9179(4) 0.8310(2) 0.0397(14) Uani 0.4489(12) 1 d PGU A 2
H35A H 1.0530 1.0070 0.8203 0.048 Uiso 0.4489(12) 1 calc PR A 2
C36A C 1.2204(5) 0.8598(4) 0.8138(2) 0.0410(15) Uani 0.4489(12) 1 d PGU A 2
H36A H 1.2538 0.9092 0.7914 0.049 Uiso 0.4489(12) 1 calc PR A 2
C37A C 1.2909(4) 0.7293(5) 0.8294(2) 0.0415(15) Uani 0.4489(12) 1 d PGU A 2
H37A H 1.3724 0.6896 0.8177 0.050 Uiso 0.4489(12) 1 calc PR A 2
C38A C 1.2421(5) 0.6569(4) 0.8622(2) 0.0361(12) Uani 0.4489(12) 1 d PGU A 2
H38A H 1.2903 0.5678 0.8729 0.043 Uiso 0.4489(12) 1 calc PR A 2
C33A C 1.1228(6) 0.7151(5) 0.8794(3) 0.0290(2) Uani 0.4489(12) 1 d PGU A 2
C39A C 0.6924(3) 0.52191(19) 0.93026(16) 0.0252(10) Uani 0.4489(12) 1 d PGU A 2
C40A C 0.6775(3) 0.4687(3) 0.98615(14) 0.0260(10) Uani 0.4489(12) 1 d PGU A 2
H40A H 0.7057 0.4805 1.0222 0.031 Uiso 0.4489(12) 1 calc PR A 2
C41A C 0.6168(2) 0.3945(3) 0.98189(15) 0.0314(12) Uani 0.4489(12) 1 d PGU A 2
H41A H 0.5934 0.3463 1.0144 0.038 Uiso 0.4489(12) 1 calc PR A 2
C42A C 0.5942(2) 0.4020(3) 0.92337(17) 0.0333(12) Uani 0.4489(12) 1 d PGU A 2
H42A H 0.5512 0.3606 0.9074 0.040 Uiso 0.4489(12) 1 calc PR A 2
C43A C 0.6410(3) 0.4807(3) 0.89146(13) 0.0309(12) Uani 0.4489(12) 1 d PGU A 2
H43A H 0.6375 0.5036 0.8491 0.037 Uiso 0.4489(12) 1 calc PR A 2
C44A C 0.9709(2) 0.2465(3) 0.93132(16) 0.0246(10) Uani 0.4489(12) 1 d PGU A 2
C45A C 0.9554(2) 0.1927(3) 0.98699(14) 0.0263(11) Uani 0.4489(12) 1 d PGU A 2
H45A H 0.9936 0.1938 1.0233 0.032 Uiso 0.4489(12) 1 calc PR A 2
C46A C 0.8751(3) 0.1385(2) 0.98207(15) 0.0298(12) Uani 0.4489(12) 1 d PGU A 2
H46A H 0.8486 0.0925 1.0143 0.036 Uiso 0.4489(12) 1 calc PR A 2
C47A C 0.8409(3) 0.1587(2) 0.92336(16) 0.0300(11) Uani 0.4489(12) 1 d PGU A 2
H47A H 0.7865 0.1292 0.9070 0.036 Uiso 0.4489(12) 1 calc PR A 2
C48A C 0.9001(3) 0.2255(3) 0.89199(13) 0.0295(11) Uani 0.4489(12) 1 d PGU A 2
H48A H 0.8931 0.2531 0.8496 0.035 Uiso 0.4489(12) 1 calc PR A 2
C49A C 1.2518(9) 0.0738(8) 0.9101(5) 0.058(2) Uani 0.4489(12) 1 d PU A 2
H49D H 1.1941 0.0499 0.8940 0.087 Uiso 0.4489(12) 1 calc PR A 2
H49E H 1.2641 0.0429 0.9515 0.087 Uiso 0.4489(12) 1 calc PR A 2
H49F H 1.3325 0.0364 0.8944 0.087 Uiso 0.4489(12) 1 calc PR A 2
C50A C 1.2964(7) 0.2922(8) 0.9229(4) 0.0384(16) Uani 0.4489(12) 1 d PU A 2
H50D H 1.2632 0.3840 0.9129 0.058 Uiso 0.4489(12) 1 calc PR A 2
H50E H 1.3775 0.2528 0.9079 0.058 Uiso 0.4489(12) 1 calc PR A 2
H50F H 1.3071 0.2623 0.9644 0.058 Uiso 0.4489(12) 1 calc PR A 2
C51A C 1.1651(10) 0.3137(10) 0.8118(5) 0.0387(17) Uani 0.4489(12) 1 d PU A 2
C52A C 1.2862(9) 0.2370(10) 0.7860(4) 0.056(2) Uani 0.4489(12) 1 d PU A 2
H52D H 1.3576 0.2361 0.8056 0.084 Uiso 0.4489(12) 1 calc PR A 2
H52E H 1.2785 0.2759 0.7455 0.084 Uiso 0.4489(12) 1 calc PR A 2
H52F H 1.2995 0.1503 0.7906 0.084 Uiso 0.4489(12) 1 calc PR A 2
C53A C 1.0570(10) 0.3184(12) 0.7817(5) 0.062(2) Uani 0.4489(12) 1 d PU A 2
H53D H 0.9805 0.3676 0.7980 0.093 Uiso 0.4489(12) 1 calc PR A 2
H53E H 1.0684 0.2325 0.7856 0.093 Uiso 0.4489(12) 1 calc PR A 2
H53F H 1.0501 0.3581 0.7413 0.093 Uiso 0.4489(12) 1 calc PR A 2
C54A C 1.1485(11) 0.4528(10) 0.7985(5) 0.062(2) Uani 0.4489(12) 1 d PU A 2
H54D H 1.2201 0.4531 0.8172 0.093 Uiso 0.4489(12) 1 calc PR A 2
H54E H 1.0713 0.5078 0.8127 0.093 Uiso 0.4489(12) 1 calc PR A 2
H54F H 1.1439 0.4837 0.7573 0.093 Uiso 0.4489(12) 1 calc PR A 2
C55A C 0.5002(6) 0.8155(7) 0.8950(4) 0.0413(17) Uani 0.4489(12) 1 d PDU A 2
H55D H 0.4674 0.7668 0.8797 0.062 Uiso 0.4489(12) 1 calc PR A 2
H55E H 0.4532 0.9048 0.8755 0.062 Uiso 0.4489(12) 1 calc PR A 2
H55F H 0.4914 0.8059 0.9358 0.062 Uiso 0.4489(12) 1 calc PR A 2
C56A C 0.7255(7) 0.8546(6) 0.9135(3) 0.0309(13) Uani 0.4489(12) 1 d PDU A 2
H56D H 0.8141 0.8265 0.9081 0.046 Uiso 0.4489(12) 1 calc PR A 2
H56E H 0.7152 0.8446 0.9542 0.046 Uiso 0.4489(12) 1 calc PR A 2
H56F H 0.6766 0.9436 0.8940 0.046 Uiso 0.4489(12) 1 calc PR A 2
C57A C 0.6868(8) 0.7878(9) 0.8033(4) 0.0388(18) Uani 0.4489(12) 1 d PDU A 2
C58A C 0.6755(9) 0.6890(8) 0.7774(4) 0.0445(18) Uani 0.4489(12) 1 d PDU A 2
H58D H 0.5939 0.6918 0.7835 0.067 Uiso 0.4489(12) 1 calc PR A 2
H58E H 0.7423 0.6050 0.7955 0.067 Uiso 0.4489(12) 1 calc PR A 2
H58F H 0.6831 0.7071 0.7365 0.067 Uiso 0.4489(12) 1 calc PR A 2
C59A C 0.5815(9) 0.9203(7) 0.7740(4) 0.0446(18) Uani 0.4489(12) 1 d PDU A 2
H59D H 0.4998 0.9238 0.7806 0.067 Uiso 0.4489(12) 1 calc PR A 2
H59E H 0.5888 0.9368 0.7331 0.067 Uiso 0.4489(12) 1 calc PR A 2
H59F H 0.5893 0.9842 0.7898 0.067 Uiso 0.4489(12) 1 calc PR A 2
C60A C 0.8141(7) 0.7815(8) 0.7929(3) 0.0399(16) Uani 0.4489(12) 1 d PDU A 2
H60D H 0.8231 0.8441 0.8092 0.060 Uiso 0.4489(12) 1 calc PR A 2
H60E H 0.8207 0.7992 0.7519 0.060 Uiso 0.4489(12) 1 calc PR A 2
H60F H 0.8804 0.6970 0.8109 0.060 Uiso 0.4489(12) 1 calc PR A 2
Sc1 Sc 0.54820(4) 0.54825(4) 0.55295(2) 0.01939(11) Uani 1 1 d U . .
Fe1 Fe 0.67761(4) 0.67806(4) 0.586541(18) 0.02191(10) Uani 1 1 d U . .
Si1 Si 0.24467(7) 0.79368(7) 0.56191(4) 0.02424(16) Uani 1 1 d U . .
Si2 Si 0.72982(7) 0.27867(7) 0.66646(3) 0.02439(16) Uani 1 1 d U . .
N1 N 0.4060(2) 0.7051(2) 0.57129(11) 0.0238(5) Uani 1 1 d U . .
N2 N 0.6936(2) 0.4103(2) 0.61229(10) 0.0222(4) Uani 1 1 d U . .
C1 C 0.4385(2) 0.4366(2) 0.54714(10) 0.0142(4) Uani 1 1 d U . .
C2 C 0.3860(2) 0.3756(3) 0.56681(12) 0.0231(5) Uani 1 1 d U . .
C3 C 0.3162(2) 0.3054(2) 0.59241(10) 0.0146(4) Uani 1 1 d U . .
C4 C 0.1923(3) 0.3669(3) 0.59479(14) 0.0284(6) Uani 1 1 d U . .
H4 H 0.1469 0.4555 0.5801 0.034 Uiso 1 1 calc R . .
C5 C 0.1316(3) 0.2987(3) 0.61912(15) 0.0334(7) Uani 1 1 d U . .
H5 H 0.0437 0.3404 0.6207 0.040 Uiso 1 1 calc R . .
C6 C 0.1992(3) 0.1692(3) 0.64121(15) 0.0345(7) Uani 1 1 d U . .
H6 H 0.1571 0.1226 0.6575 0.041 Uiso 1 1 calc R . .
C7 C 0.3279(3) 0.1080(3) 0.63943(14) 0.0312(6) Uani 1 1 d U . .
H7 H 0.3742 0.0199 0.6551 0.037 Uiso 1 1 calc R . .
C8 C 0.3887(3) 0.1751(3) 0.61488(13) 0.0281(6) Uani 1 1 d U . .
H8 H 0.4767 0.1346 0.6132 0.034 Uiso 1 1 calc R . .
C9 C 0.4809(3) 0.7649(3) 0.57619(13) 0.0246(5) Uani 1 1 d U . .
C10 C 0.5287(3) 0.7802(3) 0.62659(14) 0.0288(6) Uani 1 1 d U . .
H10 H 0.5123 0.7522 0.6663 0.035 Uiso 1 1 calc R . .
C11 C 0.6015(3) 0.8453(3) 0.61008(16) 0.0335(6) Uani 1 1 d U . .
H11 H 0.6439 0.8712 0.6362 0.040 Uiso 1 1 calc R . .
C12 C 0.6021(3) 0.8672(3) 0.55022(15) 0.0328(6) Uani 1 1 d U . .
H12 H 0.6460 0.9101 0.5269 0.039 Uiso 1 1 calc R . .
C13 C 0.5294(3) 0.8178(3) 0.52905(14) 0.0275(6) Uani 1 1 d U . .
H13 H 0.5152 0.8185 0.4883 0.033 Uiso 1 1 calc R . .
C14 C 0.7606(2) 0.4796(2) 0.60831(12) 0.0215(5) Uani 1 1 d U . .
C15 C 0.7939(3) 0.5291(3) 0.65058(13) 0.0259(5) Uani 1 1 d U . .
H15 H 0.7776 0.5152 0.6914 0.031 Uiso 1 1 calc R . .
C16 C 0.8563(3) 0.5995(3) 0.62493(14) 0.0287(6) Uani 1 1 d U . .
H16 H 0.8915 0.6424 0.6448 0.034 Uiso 1 1 calc R . .
C17 C 0.8580(3) 0.5992(3) 0.56634(14) 0.0273(6) Uani 1 1 d U . .
H17 H 0.8952 0.6412 0.5377 0.033 Uiso 1 1 calc R . .
C18 C 0.8005(2) 0.5251(2) 0.55591(12) 0.0231(5) Uani 1 1 d U . .
H18 H 0.7881 0.5090 0.5182 0.028 Uiso 1 1 calc R . .
C19 C 0.2037(3) 0.9610(3) 0.52760(16) 0.0354(7) Uani 1 1 d U . .
H19A H 0.2403 0.9935 0.5519 0.053 Uiso 1 1 calc R . .
H19B H 0.1125 1.0124 0.5224 0.053 Uiso 1 1 calc R . .
H19C H 0.2369 0.9649 0.4905 0.053 Uiso 1 1 calc R . .
C20 C 0.1762(3) 0.7333(3) 0.51390(15) 0.0319(6) Uani 1 1 d U . .
H20A H 0.2154 0.7319 0.4782 0.048 Uiso 1 1 calc R . .
H20B H 0.0858 0.7886 0.5059 0.048 Uiso 1 1 calc R . .
H20C H 0.1917 0.6477 0.5325 0.048 Uiso 1 1 calc R . .
C21 C 0.1704(3) 0.7871(3) 0.63167(14) 0.0325(6) Uani 1 1 d U . .
C22 C 0.2424(5) 0.8027(5) 0.67775(19) 0.0618(12) Uani 1 1 d U . .
H22A H 0.2371 0.8869 0.6674 0.093 Uiso 1 1 calc R . .
H22B H 0.3303 0.7387 0.6819 0.093 Uiso 1 1 calc R . .
H22C H 0.2065 0.7927 0.7138 0.093 Uiso 1 1 calc R . .
C23 C 0.0351(4) 0.8906(5) 0.6237(2) 0.0716(15) Uani 1 1 d U . .
H23A H -0.0027 0.8845 0.6595 0.107 Uiso 1 1 calc R . .
H23B H -0.0122 0.8806 0.5941 0.107 Uiso 1 1 calc R . .
H23C H 0.0331 0.9732 0.6124 0.107 Uiso 1 1 calc R . .
C24 C 0.1709(5) 0.6602(5) 0.6524(2) 0.0675(13) Uani 1 1 d U . .
H24A H 0.2575 0.5926 0.6597 0.101 Uiso 1 1 calc R . .
H24B H 0.1256 0.6466 0.6233 0.101 Uiso 1 1 calc R . .
H24C H 0.1300 0.6598 0.6876 0.101 Uiso 1 1 calc R . .
C25 C 0.8992(3) 0.2065(3) 0.69408(16) 0.0365(7) Uani 1 1 d U . .
H25A H 0.9510 0.1927 0.6623 0.055 Uiso 1 1 calc R . .
H25B H 0.9231 0.1257 0.7211 0.055 Uiso 1 1 calc R . .
H25C H 0.9119 0.2635 0.7132 0.055 Uiso 1 1 calc R . .
C26 C 0.7099(3) 0.1593(3) 0.63609(15) 0.0328(6) Uani 1 1 d U . .
H26A H 0.6278 0.1994 0.6141 0.049 Uiso 1 1 calc R . .
H26B H 0.7156 0.0903 0.6671 0.049 Uiso 1 1 calc R . .
H26C H 0.7758 0.1258 0.6113 0.049 Uiso 1 1 calc R . .
C27 C 0.6288(4) 0.3132(4) 0.72735(15) 0.0404(8) Uani 1 1 d U . .
C28 C 0.6214(4) 0.4268(4) 0.74682(19) 0.0528(10) Uani 1 1 d U . .
H28A H 0.5613 0.4476 0.7753 0.079 Uiso 1 1 calc R . .
H28B H 0.5939 0.4991 0.7141 0.079 Uiso 1 1 calc R . .
H28C H 0.7041 0.4066 0.7636 0.079 Uiso 1 1 calc R . .
C29 C 0.4960(4) 0.3400(6) 0.7081(2) 0.0665(13) Uani 1 1 d U . .
H29A H 0.4439 0.3561 0.7397 0.100 Uiso 1 1 calc R . .
H29B H 0.4996 0.2668 0.6962 0.100 Uiso 1 1 calc R . .
H29C H 0.4596 0.4140 0.6761 0.100 Uiso 1 1 calc R . .
C30 C 0.6821(5) 0.1992(5) 0.77830(18) 0.0629(12) Uani 1 1 d U . .
H30A H 0.7645 0.1845 0.7929 0.094 Uiso 1 1 calc R . .
H30B H 0.6903 0.1245 0.7663 0.094 Uiso 1 1 calc R . .
H30C H 0.6255 0.2157 0.8082 0.094 Uiso 1 1 calc R . .

loop_
_atom_site_aniso_label
_atom_site_aniso_U_11
_atom_site_aniso_U_22
_atom_site_aniso_U_33
_atom_site_aniso_U_23
_atom_site_aniso_U_13
_atom_site_aniso_U_12
Fe2 0.0408(5) 0.0323(4) 0.0246(4) -0.0017(3) 0.0019(3) -0.0281(4)
Sc2 0.0252(5) 0.0236(6) 0.0228(8) 0.0018(5) -0.0031(5) -0.0165(4)
Si3 0.0437(10) 0.0340(9) 0.0368(9) -0.0045(7) 0.0006(8) -0.0134(8)
Si4 0.0285(7) 0.0331(7) 0.0242(7) -0.0103(6) 0.0061(6) -0.0220(7)
N3 0.038(2) 0.033(2) 0.055(3) 0.016(2) -0.017(2) -0.0243(19)
N4 0.035(2) 0.0320(19) 0.0239(19) -0.0071(16) 0.0064(16) -0.0250(17)
C31 0.0200(6) 0.0180(8) 0.0195(9) -0.0039(6) -0.0005(7) -0.0102(6)
C32 0.0210(19) 0.0224(19) 0.0219(19) -0.0039(16) 0.0021(16) -0.0119(16)
C34 0.028(2) 0.027(2) 0.050(3) -0.006(2) -0.007(2) -0.0141(17)
C35 0.031(2) 0.041(3) 0.066(3) -0.005(3) -0.011(2) -0.021(2)
C36 0.049(3) 0.041(3) 0.068(4) -0.004(3) -0.015(3) -0.032(3)
C37 0.043(3) 0.028(2) 0.053(3) -0.009(2) -0.005(2) -0.021(2)
C38 0.030(2) 0.024(2) 0.042(2) -0.0073(19) 0.003(2) -0.0143(17)
C33 0.0211(5) 0.0187(4) 0.0249(5) -0.0049(3) 0.0012(4) -0.0116(4)
C39 0.038(2) 0.0323(19) 0.023(2) -0.0063(18) 0.0070(18) -0.0255(17)
C40 0.034(2) 0.034(2) 0.025(2) -0.0071(17) 0.0050(18) -0.0243(18)
C41 0.039(2) 0.039(2) 0.032(2) -0.007(2) 0.0055(19) -0.0292(19)
C42 0.048(2) 0.047(3) 0.031(2) -0.009(2) 0.013(2) -0.034(2)
C43 0.046(3) 0.043(2) 0.026(2) -0.0091(19) 0.0114(19) -0.034(2)
C44 0.055(3) 0.037(3) 0.033(2) 0.008(2) -0.008(2) -0.025(2)
C45 0.038(2) 0.030(2) 0.039(3) 0.010(2) -0.011(2) -0.0222(18)
C46 0.035(2) 0.037(2) 0.037(2) 0.000(2) 0.000(2) -0.0227(19)
C47 0.043(3) 0.034(2) 0.051(3) -0.005(2) 0.008(2) -0.027(2)
C48 0.053(3) 0.036(2) 0.044(3) 0.009(2) 0.005(2) -0.027(2)
C49 0.032(3) 0.060(4) 0.045(3) -0.024(3) 0.012(2) -0.030(3)
C50 0.035(3) 0.031(2) 0.029(2) -0.008(2) 0.004(2) -0.018(2)
C51 0.042(3) 0.052(3) 0.028(3) -0.017(2) 0.003(2) -0.037(3)
C52 0.054(3) 0.052(3) 0.030(3) -0.008(2) -0.004(2) -0.033(3)
C53 0.051(3) 0.048(3) 0.038(3) -0.021(3) 0.000(3) -0.024(3)
C54 0.038(3) 0.066(4) 0.039(3) -0.019(3) 0.000(2) -0.032(3)
C55 0.034(3) 0.036(3) 0.042(3) -0.003(2) 0.005(2) -0.018(2)
C56 0.053(4) 0.037(3) 0.060(4) -0.017(3) 0.000(3) -0.017(3)
C57 0.055(4) 0.050(3) 0.045(3) -0.009(3) -0.009(3) -0.022(3)
C58 0.061(4) 0.085(6) 0.092(6) -0.013(5) -0.011(4) -0.035(4)
C59 0.107(6) 0.082(5) 0.048(4) -0.012(4) 0.000(4) -0.047(5)
C60 0.090(5) 0.085(5) 0.094(6) -0.054(4) -0.012(5) -0.027(4)
Fe2A 0.0211(5) 0.0187(4) 0.0249(5) -0.0049(3) 0.0012(4) -0.0116(4)
Sc2A 0.0200(6) 0.0180(8) 0.0195(9) -0.0039(6) -0.0005(7) -0.0102(6)
Si3A 0.0258(8) 0.0211(8) 0.0308(9) -0.0041(7) -0.0011(7) -0.0181(7)
Si4A 0.0227(8) 0.0273(9) 0.0334(10) -0.0124(7) 0.0045(7) -0.0110(8)
N3A 0.024(2) 0.021(2) 0.028(2) -0.0026(18) -0.0033(19) -0.0127(17)
N4A 0.024(2) 0.027(2) 0.029(2) -0.013(2) 0.0053(19) -0.0156(19)
C31A 0.0252(5) 0.0236(6) 0.0228(8) 0.0018(5) -0.0031(5) -0.0165(4)
C32A 0.031(2) 0.024(2) 0.022(2) -0.0020(19) -0.002(2) -0.017(2)
C34A 0.041(3) 0.036(2) 0.032(3) 0.003(2) -0.004(2) -0.026(2)
C35A 0.047(3) 0.037(3) 0.038(3) 0.000(2) -0.005(3) -0.027(2)
C36A 0.053(3) 0.045(3) 0.036(3) -0.001(3) 0.004(3) -0.034(3)
C37A 0.048(3) 0.052(3) 0.035(3) -0.011(3) 0.012(3) -0.031(3)
C38A 0.050(3) 0.038(2) 0.030(3) -0.008(2) 0.002(2) -0.029(2)
C33A 0.0408(5) 0.0323(4) 0.0246(4) -0.0017(3) 0.0019(3) -0.0281(4)
C39A 0.024(2) 0.0190(19) 0.031(3) 0.000(2) -0.005(2) -0.0112(17)
C40A 0.021(2) 0.020(2) 0.036(3) -0.008(2) 0.006(2) -0.0084(19)
C41A 0.022(2) 0.025(2) 0.047(3) -0.009(2) 0.008(2) -0.0103(19)
C42A 0.026(2) 0.026(2) 0.051(3) -0.007(2) -0.005(2) -0.0150(19)
C43A 0.031(2) 0.026(2) 0.037(3) 0.000(2) -0.011(2) -0.017(2)
C44A 0.025(2) 0.024(2) 0.030(3) -0.012(2) 0.008(2) -0.0138(18)
C45A 0.024(2) 0.018(2) 0.033(3) -0.006(2) 0.004(2) -0.0071(18)
C46A 0.027(2) 0.018(2) 0.044(3) -0.008(2) 0.009(2) -0.0100(19)
C47A 0.029(2) 0.026(2) 0.045(3) -0.018(2) 0.009(2) -0.018(2)
C48A 0.031(3) 0.032(3) 0.037(3) -0.018(2) 0.010(2) -0.021(2)
C49A 0.052(4) 0.035(3) 0.089(6) -0.010(4) 0.022(4) -0.024(3)
C50A 0.036(3) 0.044(4) 0.043(4) -0.007(3) 0.003(3) -0.026(3)
C51A 0.044(4) 0.049(4) 0.035(3) -0.016(3) 0.008(3) -0.029(3)
C52A 0.052(4) 0.062(5) 0.054(4) -0.015(4) 0.022(4) -0.025(4)
C53A 0.057(4) 0.085(5) 0.051(4) -0.012(4) 0.002(3) -0.041(4)
C54A 0.076(5) 0.049(4) 0.054(5) -0.004(4) 0.001(4) -0.027(4)
C55A 0.023(3) 0.034(3) 0.065(5) -0.010(3) 0.004(3) -0.013(3)
C56A 0.045(3) 0.026(3) 0.032(3) -0.013(2) 0.003(3) -0.023(3)
C57A 0.054(4) 0.038(3) 0.029(3) -0.006(3) -0.003(3) -0.026(3)
C58A 0.068(5) 0.036(3) 0.035(4) -0.008(3) -0.002(3) -0.029(3)
C59A 0.056(4) 0.034(3) 0.036(4) 0.004(3) -0.009(3) -0.020(3)
C60A 0.045(4) 0.046(4) 0.030(3) -0.012(3) 0.008(3) -0.021(3)
Sc1 0.0157(2) 0.0157(2) 0.0256(2) -0.00397(18) 0.00044(18) -0.00660(18)
Fe1 0.01951(19) 0.01681(18) 0.0290(2) -0.00380(15) 0.00053(15) -0.00873(15)
Si1 0.0187(3) 0.0197(3) 0.0313(4) -0.0065(3) 0.0018(3) -0.0061(3)
Si2 0.0207(3) 0.0228(3) 0.0277(4) 0.0014(3) -0.0007(3) -0.0115(3)
N1 0.0183(10) 0.0200(10) 0.0329(12) -0.0075(9) 0.0034(9) -0.0081(9)
N2 0.0201(10) 0.0181(10) 0.0273(11) -0.0016(8) -0.0006(9) -0.0095(8)
C1 0.0080(9) 0.0105(9) 0.0212(11) 0.0011(8) -0.0009(8) -0.0038(8)
C2 0.0187(11) 0.0213(11) 0.0269(13) -0.0041(10) -0.0011(10) -0.0079(10)
C3 0.0206(11) 0.0094(9) 0.0141(10) -0.0030(8) 0.0028(8) -0.0073(8)
C4 0.0224(12) 0.0247(13) 0.0377(15) -0.0066(11) 0.0074(11) -0.0109(11)
C5 0.0217(13) 0.0327(15) 0.0437(17) -0.0063(13) 0.0103(12) -0.0121(12)
C6 0.0302(14) 0.0294(14) 0.0470(18) -0.0062(13) 0.0129(13) -0.0178(12)
C7 0.0312(14) 0.0222(12) 0.0394(16) -0.0043(12) 0.0073(12) -0.0131(11)
C8 0.0222(12) 0.0239(12) 0.0363(15) -0.0031(11) 0.0039(11) -0.0108(11)
C9 0.0208(11) 0.0177(11) 0.0343(14) -0.0079(10) 0.0028(10) -0.0072(9)
C10 0.0255(13) 0.0237(12) 0.0359(15) -0.0120(11) 0.0038(11) -0.0081(11)
C11 0.0300(14) 0.0228(12) 0.0497(17) -0.0146(12) 0.0013(13) -0.0114(11)
C12 0.0279(14) 0.0191(12) 0.0495(17) -0.0030(12) 0.0026(13) -0.0115(11)
C13 0.0225(12) 0.0184(11) 0.0352(14) -0.0016(10) -0.0001(11) -0.0059(10)
C14 0.0179(11) 0.0164(10) 0.0273(12) -0.0022(9) 0.0000(9) -0.0066(9)
C15 0.0231(12) 0.0232(12) 0.0297(13) -0.0031(10) -0.0032(10) -0.0105(10)
C16 0.0224(12) 0.0250(13) 0.0380(15) -0.0045(11) -0.0040(11) -0.0116(11)
C17 0.0195(11) 0.0236(12) 0.0380(15) -0.0033(11) 0.0006(11) -0.0107(10)
C18 0.0173(11) 0.0192(11) 0.0299(13) -0.0030(10) 0.0017(10) -0.0074(9)
C19 0.0278(15) 0.0226(13) 0.0484(19) -0.0033(13) -0.0012(13) -0.0074(12)
C20 0.0217(13) 0.0314(15) 0.0404(17) -0.0124(13) -0.0009(12) -0.0089(12)
C21 0.0272(14) 0.0329(15) 0.0359(15) -0.0119(13) 0.0100(12) -0.0112(12)
C22 0.065(3) 0.091(3) 0.045(2) -0.026(2) 0.0177(19) -0.045(3)
C23 0.037(2) 0.080(3) 0.065(3) -0.016(2) 0.021(2) -0.001(2)
C24 0.087(3) 0.060(3) 0.069(3) -0.016(2) 0.040(3) -0.045(2)
C25 0.0247(14) 0.0290(15) 0.0488(19) 0.0081(13) -0.0119(13) -0.0136(12)
C26 0.0298(15) 0.0255(13) 0.0420(17) 0.0007(12) -0.0013(13) -0.0154(12)
C27 0.0452(18) 0.060(2) 0.0298(15) -0.0101(15) 0.0098(14) -0.0365(17)
C28 0.057(2) 0.065(2) 0.049(2) -0.0246(19) 0.0253(19) -0.035(2)
C29 0.045(2) 0.125(4) 0.049(2) -0.035(3) 0.0243(18) -0.049(3)
C30 0.095(3) 0.080(3) 0.0336(19) -0.0021(19) 0.010(2) -0.061(3)

loop_
_atom_type_symbol
_atom_type_description
_atom_type_scat_dispersion_real
_atom_type_scat_dispersion_imag
_atom_type_scat_source
C C 0.0033 0.0016 'International Tables Vol C Tables 4.2.6.8 and 6.1.1.4'
H H 0.0000 0.0000 'International Tables Vol C Tables 4.2.6.8 and 6.1.1.4'
N N 0.0061 0.0033 'International Tables Vol C Tables 4.2.6.8 and 6.1.1.4'
Si Si 0.0817 0.0704 'International Tables Vol C Tables 4.2.6.8 and 6.1.1.4'
Sc Sc 0.2519 0.3716 'International Tables Vol C Tables 4.2.6.8 and 6.1.1.4'
Fe Fe 0.3463 0.8444 'International Tables Vol C Tables 4.2.6.8 and 6.1.1.4'

loop_
_geom_angle_atom_site_label_1
_geom_angle_atom_site_label_2
_geom_angle_atom_site_label_3
_geom_angle
_geom_angle_site_symmetry_1
_geom_angle_site_symmetry_3
C44 Fe2 C48 40.6(3) . .
C44 Fe2 C43 103.3(3) . .
C48 Fe2 C43 114.8(3) . .
C44 Fe2 C41 155.6(3) . .
C48 Fe2 C41 120.3(3) . .
C43 Fe2 C41 68.5(2) . .
C44 Fe2 C42 118.4(3) . .
C48 Fe2 C42 100.6(3) . .
C43 Fe2 C42 40.7(2) . .
C41 Fe2 C42 40.7(2) . .
C44 Fe2 C47 68.5(3) . .
C48 Fe2 C47 40.3(3) . .
C43 Fe2 C47 149.9(2) . .
C41 Fe2 C47 106.5(3) . .
C42 Fe2 C47 116.1(3) . .
C44 Fe2 C40 159.7(2) . .
C48 Fe2 C40 159.5(3) . .
C43 Fe2 C40 68.0(2) . .
C41 Fe2 C40 40.1(2) . .
C42 Fe2 C40 67.7(2) . .
C47 Fe2 C40 128.2(3) . .
C44 Fe2 C46 67.9(3) . .
C48 Fe2 C46 67.5(3) . .
C43 Fe2 C46 164.5(2) . .
C41 Fe2 C46 124.7(2) . .
C42 Fe2 C46 154.6(2) . .
C47 Fe2 C46 40.5(2) . .
C40 Fe2 C46 115.7(2) . .
C44 Fe2 C39 121.4(3) . .
C48 Fe2 C39 152.7(3) . .
C43 Fe2 C39 40.7(2) . .
C41 Fe2 C39 68.1(2) . .
C42 Fe2 C39 68.2(2) . .
C47 Fe2 C39 167.0(3) . .
C40 Fe2 C39 40.3(2) . .
C46 Fe2 C39 132.0(2) . .
C44 Fe2 C45 40.4(3) . .
C48 Fe2 C45 67.6(3) . .
C43 Fe2 C45 125.1(3) . .
C41 Fe2 C45 161.9(2) . .
C42 Fe2 C45 157.5(3) . .
C47 Fe2 C45 68.0(3) . .
C40 Fe2 C45 129.0(2) . .
C46 Fe2 C45 40.1(2) . .
C39 Fe2 C45 113.2(2) . .
C44 Fe2 Sc2 92.5(2) . .
C48 Fe2 Sc2 127.3(2) . .
C43 Fe2 Sc2 94.71(16) . .
C41 Fe2 Sc2 110.71(16) . .
C42 Fe2 Sc2 127.80(19) . .
C47 Fe2 Sc2 114.07(19) . .
C40 Fe2 Sc2 70.76(15) . .
C46 Fe2 Sc2 73.59(17) . .
C39 Fe2 Sc2 59.73(15) . .
C45 Fe2 Sc2 59.78(16) . .
N3 Sc2 N4 124.5(2) . .
N3 Sc2 C31 98.9(3) . .
N4 Sc2 C31 97.5(3) . .
N3 Sc2 C31 115.1(3) . 2_767
N4 Sc2 C31 118.8(3) . 2_767
C31 Sc2 C31 85.5(4) . 2_767
N3 Sc2 C39 113.3(2) . .
N4 Sc2 C39 33.35(16) . .
C31 Sc2 C39 130.6(3) . .
C31 Sc2 C39 110.9(3) 2_767 .
N3 Sc2 C45 33.18(19) . .
N4 Sc2 C45 110.7(2) . .
C31 Sc2 C45 132.0(3) . .
C31 Sc2 C45 111.2(3) 2_767 .
C39 Sc2 C45 86.4(2) . .
N3 Sc2 Fe2 77.68(16) . .
N4 Sc2 Fe2 76.77(13) . .
C31 Sc2 Fe2 169.4(2) . .
C31 Sc2 Fe2 105.0(3) 2_767 .
C39 Sc2 Fe2 45.02(13) . .
C45 Sc2 Fe2 45.19(15) . .
N3 Sc2 Sc2 113.3(2) . 2_767
N4 Sc2 Sc2 114.80(17) . 2_767
C31 Sc2 Sc2 43.3(2) . 2_767
C31 Sc2 Sc2 42.3(3) 2_767 2_767
C39 Sc2 Sc2 133.16(16) . 2_767
C45 Sc2 Sc2 134.50(19) . 2_767
Fe2 Sc2 Sc2 147.26(6) . 2_767
N3 Si3 C56 110.3(3) . .
N3 Si3 C55 112.0(3) . .
C56 Si3 C55 104.8(4) . .
N3 Si3 C57 109.6(4) . .
C56 Si3 C57 110.2(4) . .
C55 Si3 C57 110.0(4) . .
N4 Si4 C49 109.7(3) . .
N4 Si4 C50 108.8(2) . .
C49 Si4 C50 107.6(3) . .
N4 Si4 C51 114.6(3) . .
C49 Si4 C51 108.8(3) . .
C50 Si4 C51 107.2(3) . .
C45 N3 Si3 120.1(4) . .
C45 N3 Sc2 94.5(4) . .
Si3 N3 Sc2 142.4(3) . .
C39 N4 Si4 121.4(4) . .
C39 N4 Sc2 93.4(3) . .
Si4 N4 Sc2 144.8(3) . .
C32 C31 Sc2 149.9(6) . .
C32 C31 Sc2 115.5(6) . 2_767
Sc2 C31 Sc2 94.5(4) . 2_767
C31 C32 C33 178.5(7) . .
C35 C34 C33 120.0 . .
C35 C34 H34 120.0 . .
C33 C34 H34 120.0 . .
C34 C35 C36 120.0 . .
C34 C35 H35 120.0 . .
C36 C35 H35 120.0 . .
C35 C36 C37 120.0 . .
C35 C36 H36 120.0 . .
C37 C36 H36 120.0 . .
C38 C37 C36 120.0 . .
C38 C37 H37 120.0 . .
C36 C37 H37 120.0 . .
C37 C38 C33 120.0 . .
C37 C38 H38 120.0 . .
C33 C38 H38 120.0 . .
C38 C33 C34 120.0 . .
C38 C33 C32 119.3(3) . .
C34 C33 C32 120.6(3) . .
N4 C39 C40 123.4(5) . .
N4 C39 C43 130.4(5) . .
C40 C39 C43 106.0(4) . .
N4 C39 Fe2 124.6(4) . .
C40 C39 Fe2 68.7(3) . .
C43 C39 Fe2 67.4(3) . .
N4 C39 Sc2 53.3(3) . .
C40 C39 Sc2 89.8(3) . .
C43 C39 Sc2 129.6(4) . .
Fe2 C39 Sc2 75.25(18) . .
C41 C40 C39 109.2(5) . .
C41 C40 Fe2 68.9(3) . .
C39 C40 Fe2 71.0(3) . .
C41 C40 H40 125.4 . .
C39 C40 H40 125.4 . .
Fe2 C40 H40 125.4 . .
C40 C41 C42 108.0(5) . .
C40 C41 Fe2 70.9(3) . .
C42 C41 Fe2 69.7(4) . .
C40 C41 H41 126.0 . .
C42 C41 H41 126.0 . .
Fe2 C41 H41 126.0 . .
C43 C42 C41 108.1(5) . .
C43 C42 Fe2 69.5(4) . .
C41 C42 Fe2 69.6(4) . .
C43 C42 H42 125.9 . .
C41 C42 H42 125.9 . .
Fe2 C42 H42 125.9 . .
C42 C43 C39 108.6(5) . .
C42 C43 Fe2 69.8(4) . .
C39 C43 Fe2 71.9(3) . .
C42 C43 H43 125.7 . .
C39 C43 H43 125.7 . .
Fe2 C43 H43 125.7 . .
C48 C44 C45 108.5(6) . .
C48 C44 Fe2 69.9(4) . .
C45 C44 Fe2 72.7(4) . .
C48 C44 H44 125.7 . .
C45 C44 H44 125.7 . .
Fe2 C44 H44 125.7 . .
N3 C45 C44 131.9(6) . .
N3 C45 C46 121.6(6) . .
C44 C45 C46 106.3(5) . .
N3 C45 Fe2 125.7(4) . .
C44 C45 Fe2 66.9(4) . .
C46 C45 Fe2 68.7(3) . .
N3 C45 Sc2 52.3(3) . .
C44 C45 Sc2 125.2(5) . .
C46 C45 Sc2 94.1(4) . .
Fe2 C45 Sc2 75.04(18) . .
C47 C46 C45 108.8(6) . .
C47 C46 Fe2 69.0(4) . .
C45 C46 Fe2 71.1(4) . .
C47 C46 H46 125.6 . .
C45 C46 H46 125.6 . .
Fe2 C46 H46 125.6 . .
C48 C47 C46 107.0(6) . .
C48 C47 Fe2 69.0(4) . .
C46 C47 Fe2 70.5(4) . .
C48 C47 H47 126.5 . .
C46 C47 H47 126.5 . .
Fe2 C47 H47 126.5 . .
C44 C48 C47 109.3(6) . .
C44 C48 Fe2 69.5(4) . .
C47 C48 Fe2 70.7(4) . .
C44 C48 H48 125.4 . .
C47 C48 H48 125.4 . .
Fe2 C48 H48 125.4 . .
Si4 C49 H49A 109.5 . .
Si4 C49 H49B 109.5 . .
H49A C49 H49B 109.5 . .
Si4 C49 H49C 109.5 . .
H49A C49 H49C 109.5 . .
H49B C49 H49C 109.5 . .
Si4 C50 H50A 109.5 . .
Si4 C50 H50B 109.5 . .
H50A C50 H50B 109.5 . .
Si4 C50 H50C 109.5 . .
H50A C50 H50C 109.5 . .
H50B C50 H50C 109.5 . .
C53 C51 C54 109.6(6) . .
C53 C51 C52 109.0(6) . .
C54 C51 C52 106.5(6) . .
C53 C51 Si4 111.8(5) . .
C54 C51 Si4 109.9(5) . .
C52 C51 Si4 109.9(4) . .
C51 C52 H52A 109.5 . .
C51 C52 H52B 109.5 . .
H52A C52 H52B 109.5 . .
C51 C52 H52C 109.5 . .
H52A C52 H52C 109.5 . .
H52B C52 H52C 109.5 . .
C51 C53 H53A 109.5 . .
C51 C53 H53B 109.5 . .
H53A C53 H53B 109.5 . .
C51 C53 H53C 109.5 . .
H53A C53 H53C 109.5 . .
H53B C53 H53C 109.5 . .
C51 C54 H54A 109.5 . .
C51 C54 H54B 109.5 . .
H54A C54 H54B 109.5 . .
C51 C54 H54C 109.5 . .
H54A C54 H54C 109.5 . .
H54B C54 H54C 109.5 . .
Si3 C55 H55A 109.5 . .
Si3 C55 H55B 109.5 . .
H55A C55 H55B 109.5 . .
Si3 C55 H55C 109.5 . .
H55A C55 H55C 109.5 . .
H55B C55 H55C 109.5 . .
Si3 C56 H56A 109.5 . .
Si3 C56 H56B 109.5 . .
H56A C56 H56B 109.5 . .
Si3 C56 H56C 109.5 . .
H56A C56 H56C 109.5 . .
H56B C56 H56C 109.5 . .
C60 C57 C59 113.8(8) . .
C60 C57 C58 108.8(8) . .
C59 C57 C58 106.9(7) . .
C60 C57 Si3 108.4(7) . .
C59 C57 Si3 111.0(7) . .
C58 C57 Si3 107.8(7) . .
C57 C58 H58A 109.5 . .
C57 C58 H58B 109.5 . .
H58A C58 H58B 109.5 . .
C57 C58 H58C 109.5 . .
H58A C58 H58C 109.5 . .
H58B C58 H58C 109.5 . .
C57 C59 H59A 109.5 . .
C57 C59 H59B 109.5 . .
H59A C59 H59B 109.5 . .
C57 C59 H59C 109.5 . .
H59A C59 H59C 109.5 . .
H59B C59 H59C 109.5 . .
C57 C60 H60A 109.5 . .
C57 C60 H60B 109.5 . .
H60A C60 H60B 109.5 . .
C57 C60 H60C 109.5 . .
H60A C60 H60C 109.5 . .
H60B C60 H60C 109.5 . .
C47A Fe2A C46A 40.9 . .
C47A Fe2A C42A 99.68(10) . .
C46A Fe2A C42A 117.23(11) . .
C47A Fe2A C41A 117.80(11) . .
C46A Fe2A C41A 105.83(11) . .
C42A Fe2A C41A 40.6 . .
C47A Fe2A C43A 116.44(12) . .
C46A Fe2A C43A 152.54(12) . .
C42A Fe2A C43A 40.6 . .
C41A Fe2A C43A 67.98(7) . .
C47A Fe2A C48A 40.6 . .
C46A Fe2A C48A 68.25(7) . .
C42A Fe2A C48A 117.19(12) . .
C41A Fe2A C48A 153.33(12) . .
C43A Fe2A C48A 104.71(12) . .
C47A Fe2A C45A 68.16(7) . .
C46A Fe2A C45A 40.4 . .
C42A Fe2A C45A 156.18(13) . .
C41A Fe2A C45A 125.72(13) . .
C43A Fe2A C45A 163.14(13) . .
C48A Fe2A C45A 67.53(7) . .
C47A Fe2A C40A 156.68(13) . .
C46A Fe2A C40A 125.96(13) . .
C42A Fe2A C40A 67.79(7) . .
C41A Fe2A C40A 40.2 . .
C43A Fe2A C40A 67.48(7) . .
C48A Fe2A C40A 162.56(13) . .
C45A Fe2A C40A 115.34(12) . .
C47A Fe2A C39A 154.86(14) . .
C46A Fe2A C39A 164.18(14) . .
C42A Fe2A C39A 67.77(7) . .
C41A Fe2A C39A 67.49(7) . .
C43A Fe2A C39A 40.1 . .
C48A Fe2A C39A 124.30(13) . .
C45A Fe2A C39A 130.98(11) . .
C40A Fe2A C39A 39.9 . .
C47A Fe2A C44A 67.84(7) . .
C46A Fe2A C44A 67.71(7) . .
C42A Fe2A C44A 155.63(14) . .
C41A Fe2A C44A 163.75(14) . .
C43A Fe2A C44A 124.77(13) . .
C48A Fe2A C44A 40.0 . .
C45A Fe2A C44A 39.9 . .
C40A Fe2A C44A 130.77(11) . .
C39A Fe2A C44A 114.54(11) . .
C47A Fe2A Sc2A 127.87(11) . .
C46A Fe2A Sc2A 113.27(11) . .
C42A Fe2A Sc2A 127.75(10) . .
C41A Fe2A Sc2A 112.74(11) . .
C43A Fe2A Sc2A 93.18(11) . .
C48A Fe2A Sc2A 92.87(11) . .
C45A Fe2A Sc2A 72.88(11) . .
C40A Fe2A Sc2A 72.63(11) . .
C39A Fe2A Sc2A 59.98(10) . .
C44A Fe2A Sc2A 60.04(10) . .
N4A Sc2A N3A 125.5(2) . .
N4A Sc2A C31A 97.3(4) . .
N3A Sc2A C31A 98.6(4) . .
N4A Sc2A C31A 116.9(4) . 2_767
N3A Sc2A C31A 115.8(5) . 2_767
C31A Sc2A C31A 86.6(6) . 2_767
N4A Sc2A C39A 112.41(18) . .
N3A Sc2A C39A 33.88(15) . .
C31A Sc2A C39A 132.4(4) . .
C31A Sc2A C39A 109.6(4) 2_767 .
N4A Sc2A C44A 33.63(16) . .
N3A Sc2A C44A 112.29(18) . .
C31A Sc2A C44A 130.9(4) . .
C31A Sc2A C44A 110.8(4) 2_767 .
C39A Sc2A C44A 85.92(9) . .
N4A Sc2A Fe2A 77.13(16) . .
N3A Sc2A Fe2A 77.13(15) . .
C31A Sc2A Fe2A 168.5(3) . .
C31A Sc2A Fe2A 105.0(4) 2_767 .
C39A Sc2A Fe2A 44.49(6) . .
C44A Sc2A Fe2A 44.63(6) . .
N4A Sc2A Sc2A 113.63(18) . 2_767
N3A Sc2A Sc2A 113.81(17) . 2_767
C31A Sc2A Sc2A 43.9(3) . 2_767
C31A Sc2A Sc2A 42.7(4) 2_767 2_767
C39A Sc2A Sc2A 133.74(12) . 2_767
C44A Sc2A Sc2A 133.73(11) . 2_767
Fe2A Sc2A Sc2A 147.65(8) . 2_767
N3A Si3A C55A 109.7(3) . .
N3A Si3A C56A 109.9(3) . .
C55A Si3A C56A 107.2(4) . .
N3A Si3A C57A 113.5(3) . .
C55A Si3A C57A 110.1(4) . .
C56A Si3A C57A 106.2(4) . .
N4A Si4A C50A 109.7(3) . .
N4A Si4A C49A 108.8(4) . .
C50A Si4A C49A 108.6(4) . .
N4A Si4A C51A 111.1(4) . .
C50A Si4A C51A 107.3(4) . .
C49A Si4A C51A 111.3(5) . .
C39A N3A Si3A 121.0(4) . .
C39A N3A Sc2A 92.7(3) . .
Si3A N3A Sc2A 146.3(3) . .
C44A N4A Si4A 120.3(3) . .
C44A N4A Sc2A 94.1(3) . .
Si4A N4A Sc2A 145.3(3) . .
C32A C31A Sc2A 150.8(9) . .
C32A C31A Sc2A 115.4(8) . 2_767
Sc2A C31A Sc2A 93.4(6) . 2_767
C31A C32A C33A 177.8(10) . .
C35A C34A C33A 120.0 . .
C35A C34A H34A 120.0 . .
C33A C34A H34A 120.0 . .
C34A C35A C36A 120.0 . .
C34A C35A H35A 120.0 . .
C36A C35A H35A 120.0 . .
C37A C36A C35A 120.0 . .
C37A C36A H36A 120.0 . .
C35A C36A H36A 120.0 . .
C38A C37A C36A 120.0 . .
C38A C37A H37A 120.0 . .
C36A C37A H37A 120.0 . .
C37A C38A C33A 120.0 . .
C37A C38A H38A 120.0 . .
C33A C38A H38A 120.0 . .
C38A C33A C34A 120.0 . .
C38A C33A C32A 119.2(5) . .
C34A C33A C32A 120.7(5) . .
C40A C39A C43A 108.0 . .
C40A C39A N3A 123.6(3) . .
C43A C39A N3A 128.4(3) . .
C40A C39A Fe2A 70.01(7) . .
C43A C39A Fe2A 68.96(7) . .
N3A C39A Fe2A 125.9(3) . .
C40A C39A Sc2A 93.11(13) . .
C43A C39A Sc2A 128.26(10) . .
N3A C39A Sc2A 53.4(2) . .
Fe2A C39A Sc2A 75.53(9) . .
C39A C40A C41A 108.0 . .
C39A C40A Fe2A 70.10(7) . .
C41A C40A Fe2A 68.92(6) . .
C39A C40A H40A 126.0 . .
C41A C40A H40A 126.0 . .
Fe2A C40A H40A 126.0 . .
C42A C41A C40A 108.0 . .
C42A C41A Fe2A 69.12(7) . .
C40A C41A Fe2A 70.92(6) . .
C42A C41A H41A 126.0 . .
C40A C41A H41A 126.0 . .
Fe2A C41A H41A 126.0 . .
C43A C42A C41A 108.0 . .
C43A C42A Fe2A 70.36(7) . .
C41A C42A Fe2A 70.28(7) . .
C43A C42A H42A 126.0 . .
C41A C42A H42A 126.0 . .
Fe2A C42A H42A 126.0 . .
C42A C43A C39A 108.0 . .
C42A C43A Fe2A 69.06(7) . .
C39A C43A Fe2A 70.91(6) . .
C42A C43A H43A 126.0 . .
C39A C43A H43A 126.0 . .
Fe2A C43A H43A 126.0 . .
C48A C44A C45A 108.0 . .
C48A C44A N4A 128.8(3) . .
C45A C44A N4A 123.1(3) . .
C48A C44A Fe2A 68.94(7) . .
C45A C44A Fe2A 69.43(7) . .
N4A C44A Fe2A 124.9(3) . .
C48A C44A Sc2A 127.58(10) . .
C45A C44A Sc2A 93.18(13) . .
N4A C44A Sc2A 52.3(2) . .
Fe2A C44A Sc2A 75.32(10) . .
C46A C45A C44A 108.0 . .
C46A C45A Fe2A 68.33(6) . .
C44A C45A Fe2A 70.67(7) . .
C46A C45A H45A 126.0 . .
C44A C45A H45A 126.0 . .
Fe2A C45A H45A 126.0 . .
C47A C46A C45A 108.0 . .
C47A C46A Fe2A 69.27(7) . .
C45A C46A Fe2A 71.23(6) . .
C47A C46A H46A 126.0 . .
C45A C46A H46A 126.0 . .
Fe2A C46A H46A 126.0 . .
C46A C47A C48A 108.0 . .
C46A C47A Fe2A 69.80(7) . .
C48A C47A Fe2A 70.97(7) . .
C46A C47A H47A 126.0 . .
C48A C47A H47A 126.0 . .
Fe2A C47A H47A 126.0 . .
C47A C48A C44A 108.0 . .
C47A C48A Fe2A 68.39(7) . .
C44A C48A Fe2A 71.05(6) . .
C47A C48A H48A 126.0 . .
C44A C48A H48A 126.0 . .
Fe2A C48A H48A 126.0 . .
Si4A C49A H49D 109.5 . .
Si4A C49A H49E 109.5 . .
H49D C49A H49E 109.5 . .
Si4A C49A H49F 109.5 . .
H49D C49A H49F 109.5 . .
H49E C49A H49F 109.5 . .
Si4A C50A H50D 109.5 . .
Si4A C50A H50E 109.5 . .
H50D C50A H50E 109.5 . .
Si4A C50A H50F 109.5 . .
H50D C50A H50F 109.5 . .
H50E C50A H50F 109.5 . .
C53A C51A C52A 109.9(9) . .
C53A C51A C54A 107.1(9) . .
C52A C51A C54A 105.0(8) . .
C53A C51A Si4A 114.7(7) . .
C52A C51A Si4A 109.9(7) . .
C54A C51A Si4A 109.7(7) . .
C51A C52A H52D 109.5 . .
C51A C52A H52E 109.5 . .
H52D C52A H52E 109.5 . .
C51A C52A H52F 109.5 . .
H52D C52A H52F 109.5 . .
H52E C52A H52F 109.5 . .
C51A C53A H53D 109.5 . .
C51A C53A H53E 109.5 . .
H53D C53A H53E 109.5 . .
C51A C53A H53F 109.5 . .
H53D C53A H53F 109.5 . .
H53E C53A H53F 109.5 . .
C51A C54A H54D 109.5 . .
C51A C54A H54E 109.5 . .
H54D C54A H54E 109.5 . .
C51A C54A H54F 109.5 . .
H54D C54A H54F 109.5 . .
H54E C54A H54F 109.5 . .
Si3A C55A H55D 109.5 . .
Si3A C55A H55E 109.5 . .
H55D C55A H55E 109.5 . .
Si3A C55A H55F 109.5 . .
H55D C55A H55F 109.5 . .
H55E C55A H55F 109.5 . .
Si3A C56A H56D 109.5 . .
Si3A C56A H56E 109.5 . .
H56D C56A H56E 109.5 . .
Si3A C56A H56F 109.5 . .
H56D C56A H56F 109.5 . .
H56E C56A H56F 109.5 . .
C60A C57A C58A 108.2(7) . .
C60A C57A C59A 109.8(7) . .
C58A C57A C59A 109.0(7) . .
C60A C57A Si3A 110.7(6) . .
C58A C57A Si3A 110.4(6) . .
C59A C57A Si3A 108.6(6) . .
C57A C58A H58D 109.5 . .
C57A C58A H58E 109.5 . .
H58D C58A H58E 109.5 . .
C57A C58A H58F 109.5 . .
H58D C58A H58F 109.5 . .
H58E C58A H58F 109.5 . .
C57A C59A H59D 109.5 . .
C57A C59A H59E 109.5 . .
H59D C59A H59E 109.5 . .
C57A C59A H59F 109.5 . .
H59D C59A H59F 109.5 . .
H59E C59A H59F 109.5 . .
C57A C60A H60D 109.5 . .
C57A C60A H60E 109.5 . .
H60D C60A H60E 109.5 . .
C57A C60A H60F 109.5 . .
H60D C60A H60F 109.5 . .
H60E C60A H60F 109.5 . .
N1 Sc1 N2 123.69(10) . .
N1 Sc1 C1 98.48(9) . .
N2 Sc1 C1 97.94(9) . .
N1 Sc1 C1 113.17(9) . 2_666
N2 Sc1 C1 121.42(9) . 2_666
C1 Sc1 C1 86.07(8) . 2_666
N1 Sc1 C9 33.11(9) . .
N2 Sc1 C9 109.11(9) . .
C1 Sc1 C9 131.56(9) . .
C1 Sc1 C9 110.70(9) 2_666 .
N1 Sc1 C14 112.98(9) . .
N2 Sc1 C14 32.82(8) . .
C1 Sc1 C14 130.54(8) . .
C1 Sc1 C14 112.75(8) 2_666 .
C9 Sc1 C14 85.71(9) . .
N1 Sc1 Fe1 77.02(7) . .
N2 Sc1 Fe1 75.55(7) . .
C1 Sc1 Fe1 167.40(7) . .
C1 Sc1 Fe1 106.53(6) 2_666 .
C9 Sc1 Fe1 44.56(6) . .
C14 Sc1 Fe1 44.66(6) . .
N1 Sc1 Sc1 111.89(7) . 2_666
N2 Sc1 Sc1 117.10(7) . 2_666
C1 Sc1 Sc1 43.95(6) . 2_666
C1 Sc1 Sc1 42.12(5) 2_666 2_666
C9 Sc1 Sc1 133.78(7) . 2_666
C14 Sc1 Sc1 134.91(7) . 2_666
Fe1 Sc1 Sc1 148.64(3) . 2_666
C11 Fe1 C10 41.29(13) . .
C11 Fe1 C17 120.92(13) . .
C10 Fe1 C17 157.84(13) . .
C11 Fe1 C16 99.93(13) . .
C10 Fe1 C16 120.25(13) . .
C17 Fe1 C16 40.56(13) . .
C11 Fe1 C12 40.60(14) . .
C10 Fe1 C12 68.76(13) . .
C17 Fe1 C12 106.15(12) . .
C16 Fe1 C12 114.24(12) . .
C11 Fe1 C15 112.96(13) . .
C10 Fe1 C15 103.59(13) . .
C17 Fe1 C15 68.66(12) . .
C16 Fe1 C15 40.92(11) . .
C12 Fe1 C15 147.74(13) . .
C11 Fe1 C18 161.15(12) . .
C10 Fe1 C18 157.32(12) . .
C17 Fe1 C18 40.63(11) . .
C16 Fe1 C18 67.86(12) . .
C12 Fe1 C18 129.78(13) . .
C15 Fe1 C18 67.85(12) . .
C11 Fe1 C13 68.03(13) . .
C10 Fe1 C13 68.19(13) . .
C17 Fe1 C13 122.68(12) . .
C16 Fe1 C13 151.75(12) . .
C12 Fe1 C13 40.27(12) . .
C15 Fe1 C13 167.05(12) . .
C18 Fe1 C13 115.74(12) . .
C11 Fe1 C9 68.51(12) . .
C10 Fe1 C9 40.51(12) . .
C17 Fe1 C9 159.48(12) . .
C16 Fe1 C9 159.96(13) . .
C12 Fe1 C9 68.22(12) . .
C15 Fe1 C9 126.95(12) . .
C18 Fe1 C9 127.23(11) . .
C13 Fe1 C9 40.45(11) . .
C11 Fe1 C14 150.05(13) . .
C10 Fe1 C14 119.65(12) . .
C17 Fe1 C14 68.65(11) . .
C16 Fe1 C14 68.35(11) . .
C12 Fe1 C14 169.34(13) . .
C15 Fe1 C14 40.40(11) . .
C18 Fe1 C14 40.42(11) . .
C13 Fe1 C14 134.01(11) . .
C9 Fe1 C14 113.20(10) . .
C11 Fe1 Sc1 127.79(9) . .
C10 Fe1 Sc1 91.00(9) . .
C17 Fe1 Sc1 109.99(9) . .
C16 Fe1 Sc1 127.63(9) . .
C12 Fe1 Sc1 116.10(9) . .
C15 Fe1 Sc1 94.80(8) . .
C18 Fe1 Sc1 69.63(8) . .
C13 Fe1 Sc1 75.83(8) . .
C9 Fe1 Sc1 59.55(8) . .
C14 Fe1 Sc1 59.53(7) . .
N1 Si1 C19 108.73(14) . .
N1 Si1 C20 109.86(13) . .
C19 Si1 C20 108.49(16) . .
N1 Si1 C21 112.58(14) . .
C19 Si1 C21 109.60(16) . .
C20 Si1 C21 107.50(15) . .
N2 Si2 C26 108.29(13) . .
N2 Si2 C25 109.22(13) . .
C26 Si2 C25 107.12(15) . .
N2 Si2 C27 113.43(15) . .
C26 Si2 C27 109.03(16) . .
C25 Si2 C27 109.55(17) . .
C9 N1 Si1 119.37(18) . .
C9 N1 Sc1 94.90(16) . .
Si1 N1 Sc1 141.77(14) . .
C14 N2 Si2 122.16(19) . .
C14 N2 Sc1 93.92(16) . .
Si2 N2 Sc1 141.75(13) . .
C2 C1 Sc1 153.9(2) . .
C2 C1 Sc1 112.0(2) . 2_666
Sc1 C1 Sc1 93.93(8) . 2_666
C1 C2 C3 177.1(3) . .
C4 C3 C8 123.1(2) . .
C4 C3 C2 120.5(2) . .
C8 C3 C2 116.3(2) . .
C3 C4 C5 118.7(3) . .
C3 C4 H4 120.7 . .
C5 C4 H4 120.7 . .
C4 C5 C6 120.3(3) . .
C4 C5 H5 119.9 . .
C6 C5 H5 119.9 . .
C7 C6 C5 120.0(3) . .
C7 C6 H6 120.0 . .
C5 C6 H6 120.0 . .
C8 C7 C6 120.1(3) . .
C8 C7 H7 120.0 . .
C6 C7 H7 120.0 . .
C7 C8 C3 117.8(3) . .
C7 C8 H8 121.1 . .
C3 C8 H8 121.1 . .
N1 C9 C10 128.8(3) . .
N1 C9 C13 124.6(3) . .
C10 C9 C13 106.5(3) . .
N1 C9 Fe1 126.30(19) . .
C10 C9 Fe1 67.44(16) . .
C13 C9 Fe1 68.74(16) . .
N1 C9 Sc1 52.00(13) . .
C10 C9 Sc1 123.40(19) . .
C13 C9 Sc1 98.00(18) . .
Fe1 C9 Sc1 75.89(8) . .
C9 C10 C11 108.4(3) . .
C9 C10 Fe1 72.06(17) . .
C11 C10 Fe1 69.09(17) . .
C9 C10 H10 125.8 . .
C11 C10 H10 125.8 . .
Fe1 C10 H10 125.8 . .
C12 C11 C10 108.1(3) . .
C12 C11 Fe1 70.27(18) . .
C10 C11 Fe1 69.63(16) . .
C12 C11 H11 126.0 . .
C10 C11 H11 126.0 . .
Fe1 C11 H11 126.0 . .
C11 C12 C13 108.3(3) . .
C11 C12 Fe1 69.13(17) . .
C13 C12 Fe1 70.86(16) . .
C11 C12 H12 125.9 . .
C13 C12 H12 125.9 . .
Fe1 C12 H12 125.9 . .
C12 C13 C9 108.8(3) . .
C12 C13 Fe1 68.87(17) . .
C9 C13 Fe1 70.81(16) . .
C12 C13 H13 125.6 . .
C9 C13 H13 125.6 . .
Fe1 C13 H13 125.6 . .
N2 C14 C15 130.0(3) . .
N2 C14 C18 123.8(2) . .
C15 C14 C18 106.0(2) . .
N2 C14 Fe1 124.29(18) . .
C15 C14 Fe1 67.68(15) . .
C18 C14 Fe1 68.49(15) . .
N2 C14 Sc1 53.26(13) . .
C15 C14 Sc1 131.40(19) . .
C18 C14 Sc1 88.36(16) . .
Fe1 C14 Sc1 75.81(8) . .
C16 C15 C14 108.9(3) . .
C16 C15 Fe1 69.45(16) . .
C14 C15 Fe1 71.92(16) . .
C16 C15 H15 125.5 . .
C14 C15 H15 125.5 . .
Fe1 C15 H15 125.5 . .
C17 C16 C15 108.1(3) . .
C17 C16 Fe1 69.51(16) . .
C15 C16 Fe1 69.63(16) . .
C17 C16 H16 125.9 . .
C15 C16 H16 125.9 . .
Fe1 C16 H16 125.9 . .
C16 C17 C18 107.8(3) . .
C16 C17 Fe1 69.93(17) . .
C18 C17 Fe1 70.79(16) . .
C16 C17 H17 126.1 . .
C18 C17 H17 126.1 . .
Fe1 C17 H17 126.1 . .
C17 C18 C14 109.1(3) . .
C17 C18 Fe1 68.58(16) . .
C14 C18 Fe1 71.09(15) . .
C17 C18 H18 125.4 . .
C14 C18 H18 125.4 . .
Fe1 C18 H18 125.4 . .
Si1 C19 H19A 109.5 . .
Si1 C19 H19B 109.5 . .
H19A C19 H19B 109.5 . .
Si1 C19 H19C 109.5 . .
H19A C19 H19C 109.5 . .
H19B C19 H19C 109.5 . .
Si1 C20 H20A 109.5 . .
Si1 C20 H20B 109.5 . .
H20A C20 H20B 109.5 . .
Si1 C20 H20C 109.5 . .
H20A C20 H20C 109.5 . .
H20B C20 H20C 109.5 . .
C22 C21 C23 109.1(4) . .
C22 C21 C24 107.3(4) . .
C23 C21 C24 108.2(4) . .
C22 C21 Si1 110.9(3) . .
C23 C21 Si1 110.3(3) . .
C24 C21 Si1 110.8(3) . .
C21 C22 H22A 109.5 . .
C21 C22 H22B 109.5 . .
H22A C22 H22B 109.5 . .
C21 C22 H22C 109.5 . .
H22A C22 H22C 109.5 . .
H22B C22 H22C 109.5 . .
C21 C23 H23A 109.5 . .
C21 C23 H23B 109.5 . .
H23A C23 H23B 109.5 . .
C21 C23 H23C 109.5 . .
H23A C23 H23C 109.5 . .
H23B C23 H23C 109.5 . .
C21 C24 H24A 109.5 . .
C21 C24 H24B 109.5 . .
H24A C24 H24B 109.5 . .
C21 C24 H24C 109.5 . .
H24A C24 H24C 109.5 . .
H24B C24 H24C 109.5 . .
Si2 C25 H25A 109.5 . .
Si2 C25 H25B 109.5 . .
H25A C25 H25B 109.5 . .
Si2 C25 H25C 109.5 . .
H25A C25 H25C 109.5 . .
H25B C25 H25C 109.5 . .
Si2 C26 H26A 109.5 . .
Si2 C26 H26B 109.5 . .
H26A C26 H26B 109.5 . .
Si2 C26 H26C 109.5 . .
H26A C26 H26C 109.5 . .
H26B C26 H26C 109.5 . .
C28 C27 C30 108.2(3) . .
C28 C27 C29 108.9(4) . .
C30 C27 C29 108.4(4) . .
C28 C27 Si2 111.7(2) . .
C30 C27 Si2 110.3(3) . .
C29 C27 Si2 109.2(3) . .
C27 C28 H28A 109.5 . .
C27 C28 H28B 109.5 . .
H28A C28 H28B 109.5 . .
C27 C28 H28C 109.5 . .
H28A C28 H28C 109.5 . .
H28B C28 H28C 109.5 . .
C27 C29 H29A 109.5 . .
C27 C29 H29B 109.5 . .
H29A C29 H29B 109.5 . .
C27 C29 H29C 109.5 . .
H29A C29 H29C 109.5 . .
H29B C29 H29C 109.5 . .
C27 C30 H30A 109.5 . .
C27 C30 H30B 109.5 . .
H30A C30 H30B 109.5 . .
C27 C30 H30C 109.5 . .
H30A C30 H30C 109.5 . .
H30B C30 H30C 109.5 . .

loop_
_geom_bond_atom_site_label_1
_geom_bond_atom_site_label_2
_geom_bond_distance
_geom_bond_site_symmetry_2
Fe2 C44 2.039(7) .
Fe2 C48 2.044(6) .
Fe2 C43 2.049(6) .
Fe2 C41 2.051(6) .
Fe2 C42 2.052(7) .
Fe2 C47 2.065(7) .
Fe2 C40 2.077(6) .
Fe2 C46 2.084(7) .
Fe2 C39 2.108(6) .
Fe2 C45 2.117(6) .
Fe2 Sc2 2.883(2) .
Sc2 N3 2.047(5) .
Sc2 N4 2.067(5) .
Sc2 C31 2.318(11) .
Sc2 C31 2.362(9) 2_767
Sc2 C39 2.574(6) .
Sc2 C45 2.578(6) .
Sc2 Sc2 3.436(4) 2_767
Si3 N3 1.786(6) .
Si3 C56 1.845(7) .
Si3 C55 1.851(6) .
Si3 C57 1.877(10) .
Si4 N4 1.720(5) .
Si4 C49 1.871(6) .
Si4 C50 1.890(6) .
Si4 C51 1.907(7) .
N3 C45 1.415(7) .
N4 C39 1.418(6) .
C31 C32 1.219(12) .
C31 Sc2 2.362(9) 2_767
C32 C33 1.452(5) .
C34 C35 1.3900 .
C34 C33 1.3900 .
C34 H34 0.9500 .
C35 C36 1.3900 .
C35 H35 0.9500 .
C36 C37 1.3900 .
C36 H36 0.9500 .
C37 C38 1.3900 .
C37 H37 0.9500 .
C38 C33 1.3900 .
C38 H38 0.9500 .
C39 C40 1.442(7) .
C39 C43 1.448(7) .
C40 C41 1.417(7) .
C40 H40 1.0000 .
C41 C42 1.426(8) .
C41 H41 1.0000 .
C42 C43 1.425(8) .
C42 H42 1.0000 .
C43 H43 1.0000 .
C44 C48 1.416(10) .
C44 C45 1.437(9) .
C44 H44 1.0000 .
C45 C46 1.442(9) .
C46 C47 1.436(8) .
C46 H46 1.0000 .
C47 C48 1.416(11) .
C47 H47 1.0000 .
C48 H48 1.0000 .
C49 H49A 0.9800 .
C49 H49B 0.9800 .
C49 H49C 0.9800 .
C50 H50A 0.9800 .
C50 H50B 0.9800 .
C50 H50C 0.9800 .
C51 C53 1.496(10) .
C51 C54 1.535(10) .
C51 C52 1.562(10) .
C52 H52A 0.9800 .
C52 H52B 0.9800 .
C52 H52C 0.9800 .
C53 H53A 0.9800 .
C53 H53B 0.9800 .
C53 H53C 0.9800 .
C54 H54A 0.9800 .
C54 H54B 0.9800 .
C54 H54C 0.9800 .
C55 H55A 0.9800 .
C55 H55B 0.9800 .
C55 H55C 0.9800 .
C56 H56A 0.9800 .
C56 H56B 0.9800 .
C56 H56C 0.9800 .
C57 C60 1.541(11) .
C57 C59 1.544(11) .
C57 C58 1.580(11) .
C58 H58A 0.9800 .
C58 H58B 0.9800 .
C58 H58C 0.9800 .
C59 H59A 0.9800 .
C59 H59B 0.9800 .
C59 H59C 0.9800 .
C60 H60A 0.9800 .
C60 H60B 0.9800 .
C60 H60C 0.9800 .
Fe2A C47A 2.027(2) .
Fe2A C46A 2.034(2) .
Fe2A C42A 2.039(2) .
Fe2A C41A 2.054(2) .
Fe2A C43A 2.056(2) .
Fe2A C48A 2.061(2) .
Fe2A C45A 2.073(2) .
Fe2A C40A 2.081(2) .
Fe2A C39A 2.082(2) .
Fe2A C44A 2.089(2) .
Fe2A Sc2A 2.876(2) .
Sc2A N4A 2.044(6) .
Sc2A N3A 2.067(5) .
Sc2A C31A 2.334(15) .
Sc2A C31A 2.386(14) 2_767
Sc2A C39A 2.572(4) .
Sc2A C44A 2.576(4) .
Sc2A Sc2A 3.436(4) 2_767
Si3A N3A 1.713(5) .
Si3A C55A 1.864(7) .
Si3A C56A 1.886(6) .
Si3A C57A 1.924(9) .
Si4A N4A 1.743(6) .
Si4A C50A 1.867(8) .
Si4A C49A 1.869(9) .
Si4A C51A 1.899(11) .
N3A C39A 1.436(6) .
N4A C44A 1.430(6) .
C31A C32A 1.219(17) .
C31A Sc2A 2.386(14) 2_767
C32A C33A 1.449(7) .
C34A C35A 1.3900 .
C34A C33A 1.3900 .
C34A H34A 0.9500 .
C35A C36A 1.3900 .
C35A H35A 0.9500 .
C36A C37A 1.3900 .
C36A H36A 0.9500 .
C37A C38A 1.3900 .
C37A H37A 0.9500 .
C38A C33A 1.3900 .
C38A H38A 0.9500 .
C39A C40A 1.4200 .
C39A C43A 1.4200 .
C40A C41A 1.4200 .
C40A H40A 1.0000 .
C41A C42A 1.4200 .
C41A H41A 1.0000 .
C42A C43A 1.4200 .
C42A H42A 1.0000 .
C43A H43A 1.0000 .
C44A C48A 1.4200 .
C44A C45A 1.4200 .
C45A C46A 1.4200 .
C45A H45A 1.0000 .
C46A C47A 1.4200 .
C46A H46A 1.0000 .
C47A C48A 1.4200 .
C47A H47A 1.0000 .
C48A H48A 1.0000 .
C49A H49D 0.9800 .
C49A H49E 0.9800 .
C49A H49F 0.9800 .
C50A H50D 0.9800 .
C50A H50E 0.9800 .
C50A H50F 0.9800 .
C51A C53A 1.470(14) .
C51A C52A 1.546(14) .
C51A C54A 1.584(14) .
C52A H52D 0.9800 .
C52A H52E 0.9800 .
C52A H52F 0.9800 .
C53A H53D 0.9800 .
C53A H53E 0.9800 .
C53A H53F 0.9800 .
C54A H54D 0.9800 .
C54A H54E 0.9800 .
C54A H54F 0.9800 .
C55A H55D 0.9800 .
C55A H55E 0.9800 .
C55A H55F 0.9800 .
C56A H56D 0.9800 .
C56A H56E 0.9800 .
C56A H56F 0.9800 .
C57A C60A 1.523(10) .
C57A C58A 1.533(10) .
C57A C59A 1.550(10) .
C58A H58D 0.9800 .
C58A H58E 0.9800 .
C58A H58F 0.9800 .
C59A H59D 0.9800 .
C59A H59E 0.9800 .
C59A H59F 0.9800 .
C60A H60D 0.9800 .
C60A H60E 0.9800 .
C60A H60F 0.9800 .
Sc1 N1 2.044(2) .
Sc1 N2 2.076(2) .
Sc1 C1 2.318(2) .
Sc1 C1 2.399(3) 2_666
Sc1 C9 2.584(3) .
Sc1 C14 2.584(3) .
Sc1 Fe1 2.9068(7) .
Sc1 Sc1 3.4486(11) 2_666
Fe1 C11 2.034(3) .
Fe1 C10 2.041(3) .
Fe1 C17 2.043(3) .
Fe1 C16 2.049(3) .
Fe1 C12 2.049(3) .
Fe1 C15 2.051(3) .
Fe1 C18 2.073(3) .
Fe1 C13 2.075(3) .
Fe1 C9 2.103(3) .
Fe1 C14 2.107(3) .
Si1 N1 1.730(2) .
Si1 C19 1.871(3) .
Si1 C20 1.874(3) .
Si1 C21 1.909(3) .
Si2 N2 1.727(2) .
Si2 C26 1.874(3) .
Si2 C25 1.879(3) .
Si2 C27 1.898(4) .
N1 C9 1.417(4) .
N2 C14 1.404(3) .
C1 C2 1.209(4) .
C1 Sc1 2.399(3) 2_666
C2 C3 1.502(4) .
C3 C4 1.341(4) .
C3 C8 1.406(4) .
C4 C5 1.386(4) .
C4 H4 0.9500 .
C5 C6 1.392(4) .
C5 H5 0.9500 .
C6 C7 1.388(4) .
C6 H6 0.9500 .
C7 C8 1.379(4) .
C7 H7 0.9500 .
C8 H8 0.9500 .
C9 C10 1.436(4) .
C9 C13 1.445(4) .
C10 C11 1.437(4) .
C10 H10 1.0000 .
C11 C12 1.417(5) .
C11 H11 1.0000 .
C12 C13 1.420(4) .
C12 H12 1.0000 .
C13 H13 1.0000 .
C14 C15 1.437(4) .
C14 C18 1.444(4) .
C15 C16 1.433(4) .
C15 H15 1.0000 .
C16 C17 1.418(5) .
C16 H16 1.0000 .
C17 C18 1.429(4) .
C17 H17 1.0000 .
C18 H18 1.0000 .
C19 H19A 0.9800 .
C19 H19B 0.9800 .
C19 H19C 0.9800 .
C20 H20A 0.9800 .
C20 H20B 0.9800 .
C20 H20C 0.9800 .
C21 C22 1.513(6) .
C21 C23 1.525(5) .
C21 C24 1.527(6) .
C22 H22A 0.9800 .
C22 H22B 0.9800 .
C22 H22C 0.9800 .
C23 H23A 0.9800 .
C23 H23B 0.9800 .
C23 H23C 0.9800 .
C24 H24A 0.9800 .
C24 H24B 0.9800 .
C24 H24C 0.9800 .
C25 H25A 0.9800 .
C25 H25B 0.9800 .
C25 H25C 0.9800 .
C26 H26A 0.9800 .
C26 H26B 0.9800 .
C26 H26C 0.9800 .
C27 C28 1.525(6) .
C27 C30 1.534(6) .
C27 C29 1.536(5) .
C28 H28A 0.9800 .
C28 H28B 0.9800 .
C28 H28C 0.9800 .
C29 H29A 0.9800 .
C29 H29B 0.9800 .
C29 H29C 0.9800 .
C30 H30A 0.9800 .
C30 H30B 0.9800 .
C30 H30C 0.9800 .
